data_2232667
loop_
_publ_author_name
'Nichol, Gary S.'
'Boddupally, Peda V. L.'
'De, Biswanath'
'Hurley, Laurence H.'

_publ_section_title
;
 3-[4-(10<i>H</i>-Indolo[3,2-<i>b</i>]quinolin-11-yl)piperazin-1-yl]propan-1-ol
;
_journal_coeditor_code FJ2477
_journal_issue 12
_journal_name_full 'Acta Crystallographica Section E'
_journal_page_first o3465
_journal_page_last o3466
_journal_paper_doi 10.1107/S1600536811050215
_journal_volume 67
_journal_year 2011
_chemical_formula_iupac 'C22 H24 N4 O'
_chemical_formula_moiety 'C22 H24 N4 O'
_chemical_formula_sum 'C22 H24 N4 O'
_chemical_formula_weight 360.45
_chemical_name_systematic
;
3-[4-(10<i>H</i>-Indolo[3,2-<i>b</i>]quinolin-11-yl)piperazin-1-yl]propan-1-ol
;
_space_group_IT_number 14
_symmetry_cell_setting monoclinic
_symmetry_space_group_name_Hall '-P 2ybc'
_symmetry_space_group_name_H-M 'P 1 21/c 1'
_atom_sites_solution_hydrogens difmap
_atom_sites_solution_primary direct
_atom_sites_solution_secondary difmap
_audit_creation_method SHELXL-97
_cell_angle_alpha 90.00
_cell_angle_beta 117.417(2)
_cell_angle_gamma 90.00
_cell_formula_units_Z 4
_cell_length_a 11.218(2)
_cell_length_b 15.673(3)
_cell_length_c 11.847(2)
_cell_measurement_reflns_used 3837
_cell_measurement_temperature 120(2)
_cell_measurement_theta_max 28.00
_cell_measurement_theta_min 2.33
_cell_volume 1849.0(6)
_computing_cell_refinement 'SAINT (Bruker, 2007)'
_computing_data_collection 'SMART (Bruker, 2007)'
_computing_data_reduction 'SAINT (Bruker, 2007)'
_computing_molecular_graphics 'ORTEP3 for Windows (Farrugia, 1997) and Mercury (Macrae <i>et al.</i>, 2006)'
_computing_publication_material 'SHELXTL (Sheldrick, 2008) and publCIF (Westrip, 2010)'
_computing_structure_refinement 'SHELXTL (Sheldrick, 2008)'
_computing_structure_solution 'SHELXTL (Sheldrick, 2008)'
_diffrn_ambient_temperature 120(2)
_diffrn_measured_fraction_theta_full 0.999
_diffrn_measured_fraction_theta_max 0.999
_diffrn_measurement_device_type 'Bruker SMART 1000 CCD'
_diffrn_measurement_method 'thin-slice \w scans'
_diffrn_radiation_monochromator graphite
_diffrn_radiation_source 'sealed tube'
_diffrn_radiation_type MoK\a
_diffrn_radiation_wavelength 0.71073
_diffrn_reflns_av_R_equivalents 0.0267
_diffrn_reflns_av_sigmaI/netI 0.0318
_diffrn_reflns_limit_h_max 13
_diffrn_reflns_limit_h_min -12
_diffrn_reflns_limit_k_max 18
_diffrn_reflns_limit_k_min -18
_diffrn_reflns_limit_l_max 9
_diffrn_reflns_limit_l_min -14
_diffrn_reflns_number 9503
_diffrn_reflns_theta_full 25.50
_diffrn_reflns_theta_max 25.50
_diffrn_reflns_theta_min 2.05
_exptl_absorpt_coefficient_mu 0.082
_exptl_absorpt_correction_T_max 0.9798
_exptl_absorpt_correction_T_min 0.9294
_exptl_absorpt_correction_type multi-scan
_exptl_absorpt_process_details '(SADABS; Sheldrick, 1996)'
_exptl_crystal_colour 'dark brown'
_exptl_crystal_density_diffrn 1.295
_exptl_crystal_density_method 'not measured'
_exptl_crystal_description prism
_exptl_crystal_F_000 768
_exptl_crystal_size_max 0.51
_exptl_crystal_size_mid 0.36
_exptl_crystal_size_min 0.25
_refine_diff_density_max 0.272
_refine_diff_density_min -0.215
_refine_ls_extinction_method none
_refine_ls_goodness_of_fit_ref 1.034
_refine_ls_hydrogen_treatment refall
_refine_ls_matrix_type full
_refine_ls_number_parameters 340
_refine_ls_number_reflns 3446
_refine_ls_number_restraints 0
_refine_ls_restrained_S_all 1.034
_refine_ls_R_factor_all 0.0540
_refine_ls_R_factor_gt 0.0392
_refine_ls_shift/su_max 0.000
_refine_ls_shift/su_mean 0.000
_refine_ls_structure_factor_coef Fsqd
_refine_ls_weighting_details 'calc w=1/[\s^2^(Fo^2^)+(0.0523P)^2^+0.7097P] where P=(Fo^2^+2Fc^2^)/3'
_refine_ls_weighting_scheme calc
_refine_ls_wR_factor_gt 0.0963
_refine_ls_wR_factor_ref 0.1078
_reflns_number_gt 2678
_reflns_number_total 3446
_reflns_threshold_expression I>2\s(I)
_cod_data_source_file fj2477.cif
_cod_data_source_block I
_cod_original_sg_symbol_H-M 'P 21/c'
_cod_database_code 2232667
_cod_database_fobs_code 2232667

loop_
_symmetry_equiv_pos_as_xyz
'x, y, z'
'-x, y+1/2, -z+1/2'
'-x, -y, -z'
'x, -y-1/2, z-1/2'

loop_
_atom_site_type_symbol
_atom_site_label
_atom_site_fract_x
_atom_site_fract_y
_atom_site_fract_z
_atom_site_U_iso_or_equiv
_atom_site_adp_type
_atom_site_calc_flag
_atom_site_occupancy
_atom_site_symmetry_multiplicity
O O 1.06789(12) 0.50790(7) 0.41013(11) 0.0267(3) Uani d 1 1
H H1O 1.109(2) 0.5355(16) 0.493(2) 0.068(8) Uiso d 1 1
N N1 0.37444(13) 0.24064(9) 0.40400(13) 0.0220(3) Uani d 1 1
H H1N 0.3956(18) 0.2294(11) 0.3422(18) 0.028(5) Uiso d 1 1
N N2 0.42965(13) 0.31976(8) 0.70450(12) 0.0208(3) Uani d 1 1
N N3 0.61399(13) 0.34403(8) 0.45703(12) 0.0209(3) Uani d 1 1
N N4 0.79071(12) 0.39539(8) 0.35679(12) 0.0210(3) Uani d 1 1
C C1 0.55854(15) 0.33858(10) 0.54422(15) 0.0198(3) Uani d 1 1
C C2 0.44663(15) 0.28845(10) 0.51126(15) 0.0198(3) Uani d 1 1
C C3 0.26853(15) 0.20239(10) 0.41345(15) 0.0207(3) Uani d 1 1
C C4 0.16905(16) 0.14933(10) 0.32651(16) 0.0227(4) Uani d 1 1
H H4 0.1712(16) 0.1326(11) 0.2482(17) 0.024(4) Uiso d 1 1
C C5 0.06949(16) 0.12188(11) 0.35618(16) 0.0242(4) Uani d 1 1
H H5 0.0003(18) 0.0838(12) 0.2954(17) 0.028(5) Uiso d 1 1
C C6 0.06798(16) 0.14638(11) 0.46923(16) 0.0239(4) Uani d 1 1
H H6 -0.0062(17) 0.1263(11) 0.4887(16) 0.027(5) Uiso d 1 1
C C7 0.16832(16) 0.19778(10) 0.55680(16) 0.0221(4) Uani d 1 1
H H7 0.1694(16) 0.2136(10) 0.6364(16) 0.020(4) Uiso d 1 1
C C8 0.26991(15) 0.22583(10) 0.52887(15) 0.0199(3) Uani d 1 1
C C9 0.38517(15) 0.28109(10) 0.59321(15) 0.0193(3) Uani d 1 1
C C10 0.54068(15) 0.37040(10) 0.74025(15) 0.0202(3) Uani d 1 1
C C11 0.58953(16) 0.41338(11) 0.85823(15) 0.0249(4) Uani d 1 1
H H11 0.5411(16) 0.4042(10) 0.9084(15) 0.016(4) Uiso d 1 1
C C12 0.69713(17) 0.46688(11) 0.89926(16) 0.0275(4) Uani d 1 1
H H12 0.7267(16) 0.4987(11) 0.9796(17) 0.023(4) Uiso d 1 1
C C13 0.76274(17) 0.47893(11) 0.82389(17) 0.0264(4) Uani d 1 1
H H13 0.839(2) 0.5184(13) 0.8534(19) 0.038(5) Uiso d 1 1
C C14 0.72030(16) 0.43782(10) 0.70995(16) 0.0226(4) Uani d 1 1
H H14 0.7664(17) 0.4464(11) 0.6598(16) 0.026(5) Uiso d 1 1
C C15 0.60766(15) 0.38205(10) 0.66306(15) 0.0199(3) Uani d 1 1
C C16 0.60048(17) 0.42857(11) 0.39894(16) 0.0240(4) Uani d 1 1
H H16A 0.6495(17) 0.4746(11) 0.4637(16) 0.023(4) Uiso d 1 1
H H16B 0.5062(19) 0.4439(11) 0.3571(17) 0.028(5) Uiso d 1 1
C C17 0.65126(16) 0.42647(12) 0.30064(16) 0.0244(4) Uani d 1 1
H H17A 0.6487(17) 0.4852(12) 0.2682(16) 0.025(5) Uiso d 1 1
H H17B 0.5923(17) 0.3887(11) 0.2266(16) 0.024(4) Uiso d 1 1
C C18 0.79162(17) 0.30740(10) 0.39967(17) 0.0237(4) Uani d 1 1
H H18B 0.8840(17) 0.2845(11) 0.4334(16) 0.021(4) Uiso d 1 1
H H18A 0.7292(19) 0.2708(12) 0.3271(18) 0.034(5) Uiso d 1 1
C C19 0.74808(17) 0.30570(11) 0.50322(16) 0.0231(4) Uani d 1 1
H H19A 0.8171(18) 0.3353(11) 0.5797(17) 0.028(5) Uiso d 1 1
H H19B 0.7437(17) 0.2446(12) 0.5249(16) 0.023(4) Uiso d 1 1
C C20 0.83818(17) 0.40109(11) 0.26025(16) 0.0251(4) Uani d 1 1
H H20A 0.7803(17) 0.3667(11) 0.1848(17) 0.023(4) Uiso d 1 1
H H20B 0.8255(16) 0.4632(11) 0.2318(15) 0.017(4) Uiso d 1 1
C C21 0.98381(17) 0.37398(11) 0.30578(17) 0.0274(4) Uani d 1 1
H H21A 1.0040(17) 0.3868(12) 0.2342(17) 0.030(5) Uiso d 1 1
H H21B 0.9945(17) 0.3105(12) 0.3171(17) 0.029(5) Uiso d 1 1
C C22 1.08386(17) 0.41778(11) 0.42631(17) 0.0266(4) Uani d 1 1
H H22A 1.1778(18) 0.4023(11) 0.4449(16) 0.024(4) Uiso d 1 1
H H22B 1.0721(16) 0.3979(11) 0.5050(16) 0.023(4) Uiso d 1 1

loop_
_atom_site_aniso_label
_atom_site_aniso_U_11
_atom_site_aniso_U_22
_atom_site_aniso_U_33
_atom_site_aniso_U_12
_atom_site_aniso_U_13
_atom_site_aniso_U_23
O 0.0287(6) 0.0227(6) 0.0286(7) -0.0009(5) 0.0130(5) 0.0010(5)
N1 0.0230(7) 0.0257(8) 0.0216(7) -0.0035(6) 0.0140(6) -0.0041(6)
N2 0.0214(7) 0.0218(7) 0.0204(7) 0.0013(5) 0.0105(6) 0.0006(6)
N3 0.0204(7) 0.0222(7) 0.0239(7) 0.0000(5) 0.0135(6) 0.0012(6)
N4 0.0209(7) 0.0208(7) 0.0244(7) 0.0006(5) 0.0131(6) 0.0014(5)
C1 0.0193(8) 0.0200(8) 0.0213(8) 0.0031(6) 0.0104(6) 0.0024(6)
C2 0.0200(8) 0.0198(8) 0.0195(8) 0.0021(6) 0.0091(7) -0.0004(6)
C3 0.0194(8) 0.0198(8) 0.0237(8) 0.0014(6) 0.0106(7) 0.0019(6)
C4 0.0242(8) 0.0222(8) 0.0216(8) 0.0006(7) 0.0106(7) -0.0010(7)
C5 0.0199(8) 0.0212(8) 0.0275(9) -0.0010(7) 0.0074(7) 0.0011(7)
C6 0.0196(8) 0.0234(9) 0.0305(9) 0.0000(7) 0.0131(7) 0.0030(7)
C7 0.0222(8) 0.0225(9) 0.0232(8) 0.0012(6) 0.0118(7) 0.0017(7)
C8 0.0201(8) 0.0188(8) 0.0213(8) 0.0020(6) 0.0099(7) 0.0017(6)
C9 0.0197(8) 0.0186(8) 0.0210(8) 0.0020(6) 0.0105(7) 0.0010(6)
C10 0.0191(8) 0.0181(8) 0.0226(8) 0.0031(6) 0.0089(7) 0.0019(6)
C11 0.0252(8) 0.0268(9) 0.0243(9) 0.0009(7) 0.0127(7) -0.0005(7)
C12 0.0273(9) 0.0281(9) 0.0239(9) -0.0009(7) 0.0090(7) -0.0067(7)
C13 0.0208(8) 0.0259(9) 0.0297(9) -0.0020(7) 0.0092(7) -0.0034(7)
C14 0.0194(8) 0.0221(9) 0.0271(9) 0.0018(6) 0.0115(7) 0.0003(7)
C15 0.0184(8) 0.0183(8) 0.0228(8) 0.0042(6) 0.0093(7) 0.0024(6)
C16 0.0204(8) 0.0255(9) 0.0266(9) 0.0041(7) 0.0113(7) 0.0056(7)
C17 0.0233(9) 0.0271(9) 0.0243(9) 0.0012(7) 0.0122(7) 0.0049(7)
C18 0.0255(9) 0.0199(8) 0.0314(9) -0.0002(7) 0.0178(8) -0.0014(7)
C19 0.0240(8) 0.0193(9) 0.0304(9) 0.0032(7) 0.0164(8) 0.0040(7)
C20 0.0295(9) 0.0270(10) 0.0235(9) -0.0034(7) 0.0162(8) -0.0020(7)
C21 0.0331(10) 0.0247(9) 0.0341(10) -0.0005(7) 0.0239(8) -0.0013(8)
C22 0.0260(9) 0.0223(9) 0.0357(10) 0.0026(7) 0.0178(8) 0.0052(7)

loop_
_atom_type_symbol
_atom_type_description
_atom_type_scat_dispersion_real
_atom_type_scat_dispersion_imag
_atom_type_scat_source
C C 0.0033 0.0016 'International Tables Vol C Tables 4.2.6.8 and 6.1.1.4'
H H 0.0000 0.0000 'International Tables Vol C Tables 4.2.6.8 and 6.1.1.4'
N N 0.0061 0.0033 'International Tables Vol C Tables 4.2.6.8 and 6.1.1.4'
O O 0.0106 0.0060 'International Tables Vol C Tables 4.2.6.8 and 6.1.1.4'

loop_
_geom_angle_atom_site_label_1
_geom_angle_atom_site_label_2
_geom_angle_atom_site_label_3
_geom_angle
H1O O C22 109.5(14)
H1N N1 C2 127.3(12)
H1N N1 C3 123.3(12)
C2 N1 C3 108.97(13)
C9 N2 C10 116.48(13)
C1 N3 C16 113.97(12)
C1 N3 C19 114.61(12)
C16 N3 C19 114.20(12)
C17 N4 C18 107.68(13)
C17 N4 C20 108.57(12)
C18 N4 C20 112.26(13)
N3 C1 C2 118.14(14)
N3 C1 C15 125.75(14)
C2 C1 C15 116.10(14)
N1 C2 C1 130.28(15)
N1 C2 C9 108.71(13)
C1 C2 C9 121.00(14)
N1 C3 C4 128.75(15)
N1 C3 C8 109.88(14)
C4 C3 C8 121.36(15)
C3 C4 H4 120.1(10)
C3 C4 C5 117.59(15)
H4 C4 C5 122.3(10)
C4 C5 H5 117.4(10)
C4 C5 C6 121.58(15)
H5 C5 C6 121.0(10)
C5 C6 H6 120.4(10)
C5 C6 C7 120.82(15)
H6 C6 C7 118.7(10)
C6 C7 H7 121.3(10)
C6 C7 C8 118.45(15)
H7 C7 C8 120.3(10)
C3 C8 C7 120.17(14)
C3 C8 C9 105.96(13)
C7 C8 C9 133.82(15)
N2 C9 C2 124.13(14)
N2 C9 C8 129.39(14)
C2 C9 C8 106.48(13)
N2 C10 C11 117.70(14)
N2 C10 C15 122.98(14)
C11 C10 C15 119.32(14)
C10 C11 H11 117.2(9)
C10 C11 C12 121.46(16)
H11 C11 C12 121.3(9)
C11 C12 H12 120.3(10)
C11 C12 C13 119.52(16)
H12 C12 C13 120.1(10)
C12 C13 H13 118.9(12)
C12 C13 C14 121.11(16)
H13 C13 C14 120.0(12)
C13 C14 H14 120.2(11)
C13 C14 C15 121.17(16)
H14 C14 C15 118.6(10)
C1 C15 C10 119.30(14)
C1 C15 C14 123.29(14)
C10 C15 C14 117.40(14)
N3 C16 H16A 112.7(10)
N3 C16 H16B 108.4(11)
N3 C16 C17 110.28(14)
H16A C16 H16B 107.2(14)
H16A C16 C17 109.4(10)
H16B C16 C17 108.7(10)
N4 C17 C16 110.94(13)
N4 C17 H17A 108.5(10)
N4 C17 H17B 109.4(9)
C16 C17 H17A 108.9(10)
C16 C17 H17B 110.6(10)
H17A C17 H17B 108.4(14)
N4 C18 H18B 108.6(10)
N4 C18 H18A 110.5(11)
N4 C18 C19 110.06(13)
H18B C18 H18A 109.1(14)
H18B C18 C19 109.5(10)
H18A C18 C19 109.0(11)
N3 C19 C18 110.32(14)
N3 C19 H19A 112.5(10)
N3 C19 H19B 108.9(10)
C18 C19 H19A 108.9(10)
C18 C19 H19B 107.3(10)
H19A C19 H19B 108.8(14)
N4 C20 H20A 110.4(10)
N4 C20 H20B 105.7(9)
N4 C20 C21 114.87(14)
H20A C20 H20B 106.8(13)
H20A C20 C21 108.6(10)
H20B C20 C21 110.3(9)
C20 C21 H21A 105.6(10)
C20 C21 H21B 111.4(10)
C20 C21 C22 114.52(14)
H21A C21 H21B 104.8(14)
H21A C21 C22 110.6(10)
H21B C21 C22 109.4(10)
O C22 C21 109.25(14)
O C22 H22A 108.9(10)
O C22 H22B 110.8(9)
C21 C22 H22A 110.2(10)
C21 C22 H22B 111.2(9)
H22A C22 H22B 106.4(13)

loop_
_geom_bond_atom_site_label_1
_geom_bond_atom_site_label_2
_geom_bond_distance
O H1O 0.97(3)
O C22 1.426(2)
N1 H1N 0.885(19)
N1 C2 1.373(2)
N1 C3 1.381(2)
N2 C9 1.322(2)
N2 C10 1.369(2)
N3 C1 1.433(2)
N3 C16 1.468(2)
N3 C19 1.471(2)
N4 C17 1.473(2)
N4 C18 1.468(2)
N4 C20 1.470(2)
C1 C2 1.376(2)
C1 C15 1.427(2)
C2 C9 1.431(2)
C3 C4 1.393(2)
C3 C8 1.409(2)
C4 H4 0.976(17)
C4 C5 1.385(2)
C5 H5 0.981(18)
C5 C6 1.401(2)
C6 H6 1.011(18)
C6 C7 1.385(2)
C7 H7 0.969(17)
C7 C8 1.396(2)
C8 C9 1.448(2)
C10 C11 1.415(2)
C10 C15 1.438(2)
C11 H11 0.984(16)
C11 C12 1.362(2)
C12 H12 0.987(18)
C12 C13 1.407(2)
C13 H13 0.98(2)
C13 C14 1.368(2)
C14 H14 0.960(18)
C14 C15 1.422(2)
C16 H16A 1.011(18)
C16 H16B 0.969(19)
C16 C17 1.514(2)
C17 H17A 0.992(18)
C17 H17B 1.011(17)
C18 H18B 0.991(17)
C18 H18A 1.00(2)
C18 C19 1.515(2)
C19 H19A 0.995(18)
C19 H19B 0.999(18)
C20 H20A 0.988(18)
C20 H20B 1.019(17)
C20 C21 1.526(2)
C21 H21A 0.994(19)
C21 H21B 1.004(19)
C21 C22 1.515(2)
C22 H22A 1.002(18)
C22 H22B 1.048(17)

loop_
_geom_hbond_atom_site_label_D
_geom_hbond_atom_site_label_H
_geom_hbond_atom_site_label_A
_geom_hbond_site_symmetry_A
_geom_hbond_distance_DH
_geom_hbond_distance_HA
_geom_hbond_distance_DA
_geom_hbond_angle_DHA
_geom_hbond_publ_flag
O H1O N4 3_766 0.97(3) 1.94(3) 2.8990(18) 169(2) y
N1 H1N N2 4_565 0.885(19) 1.99(2) 2.866(2) 168.4(17) y

loop_
_geom_torsion_atom_site_label_1
_geom_torsion_atom_site_label_2
_geom_torsion_atom_site_label_3
_geom_torsion_atom_site_label_4
_geom_torsion
C16 N3 C1 C2 112.37(16)
C16 N3 C1 C15 -66.45(19)
C19 N3 C1 C2 -113.44(16)
C19 N3 C1 C15 67.74(19)
C3 N1 C2 C1 -178.98(16)
C3 N1 C2 C9 -0.12(17)
N3 C1 C2 N1 -0.4(2)
N3 C1 C2 C9 -179.17(13)
C15 C1 C2 N1 178.51(15)
C15 C1 C2 C9 -0.2(2)
C2 N1 C3 C4 179.23(16)
C2 N1 C3 C8 0.45(18)
N1 C3 C4 C5 -177.20(15)
C8 C3 C4 C5 1.5(2)
C3 C4 C5 C6 0.1(2)
C4 C5 C6 C7 -1.4(2)
C5 C6 C7 C8 1.1(2)
C6 C7 C8 C3 0.5(2)
C6 C7 C8 C9 177.43(16)
N1 C3 C8 C7 177.12(14)
N1 C3 C8 C9 -0.60(17)
C4 C3 C8 C7 -1.8(2)
C4 C3 C8 C9 -179.48(14)
C10 N2 C9 C2 0.8(2)
C10 N2 C9 C8 -178.45(15)
N1 C2 C9 N2 -179.67(14)
N1 C2 C9 C8 -0.25(17)
C1 C2 C9 N2 -0.7(2)
C1 C2 C9 C8 178.74(14)
C3 C8 C9 N2 179.89(15)
C3 C8 C9 C2 0.51(17)
C7 C8 C9 N2 2.6(3)
C7 C8 C9 C2 -176.76(17)
C9 N2 C10 C11 179.26(14)
C9 N2 C10 C15 -0.1(2)
N2 C10 C11 C12 -178.11(15)
C15 C10 C11 C12 1.3(2)
C10 C11 C12 C13 -1.0(3)
C11 C12 C13 C14 0.0(3)
C12 C13 C14 C15 0.6(3)
C13 C14 C15 C1 179.20(15)
C13 C14 C15 C10 -0.2(2)
N3 C1 C15 C10 179.73(14)
N3 C1 C15 C14 0.3(2)
C2 C1 C15 C10 0.9(2)
C2 C1 C15 C14 -178.53(14)
N2 C10 C15 C1 -0.8(2)
N2 C10 C15 C14 178.69(14)
C11 C10 C15 C1 179.88(14)
C11 C10 C15 C14 -0.7(2)
C1 N3 C16 C17 -175.37(13)
C19 N3 C16 C17 50.25(18)
C18 N4 C17 C16 62.64(17)
C20 N4 C17 C16 -175.58(14)
N3 C16 C17 N4 -55.76(18)
C17 N4 C18 C19 -63.16(17)
C20 N4 C18 C19 177.38(13)
C1 N3 C19 C18 174.66(13)
C16 N3 C19 C18 -51.25(18)
N4 C18 C19 N3 57.42(18)
C17 N4 C20 C21 177.89(14)
C18 N4 C20 C21 -63.17(18)
N4 C20 C21 C22 -52.4(2)
C20 C21 C22 O -53.75(19)

loop_
_cod_related_entry_id
_cod_related_entry_database
_cod_related_entry_code
1 ChemSpider 28661543
